data_7215913
loop_
_publ_author_name
'Li, Jin-Yan'
'Ni, Zhao-Ping'
'Yan, Zheng'
'Zhang, Ze-Min'
'Chen, Yan-Cong'
'Liu, Wei'
'Tong, Ming-Liang'

_publ_section_title
;
 Cyanide-bridged bimetallic 3D Hoffman-like coordination polymers with
 tunable magnetic behaviour
;
_journal_issue 28
_journal_name_full CrystEngComm
_journal_page_first 6444
_journal_paper_doi 10.1039/c4ce00342j
_journal_volume 16
_journal_year 2014
_chemical_formula_sum 'C22.5 H30.5 Ag2 Fe N8.5 O3'
_chemical_formula_weight 739.64
_chemical_name_systematic
; 

 ? 

;
_space_group_IT_number 15
_symmetry_cell_setting monoclinic
_symmetry_space_group_name_Hall '-C 2yc'
_symmetry_space_group_name_H-M 'C 1 2/c 1'
_atom_sites_solution_hydrogens geom
_atom_sites_solution_primary direct
_atom_sites_solution_secondary difmap
_audit_creation_method SHELXL-97
_cell_angle_alpha 90.00
_cell_angle_beta 112.586(17)
_cell_angle_gamma 90.00
_cell_formula_units_Z 4
_cell_length_a 16.622(2)
_cell_length_b 13.9014(10)
_cell_length_c 15.434(3)
_cell_measurement_temperature 300(2)
_cell_volume 3292.8(9)
_computing_structure_refinement 'SHELXL-97 (Sheldrick, 1997)'
_computing_structure_solution 'SHELXS-97 (Sheldrick, 1990)'
_diffrn_ambient_temperature 300(2)
_diffrn_detector_area_resol_mean 16.0855
_diffrn_measured_fraction_theta_full 0.975
_diffrn_measured_fraction_theta_max 0.975
_diffrn_measurement_device_type 'Xcalibur, Sapphire3, Gemini ultra'
_diffrn_measurement_method '\w scans'
_diffrn_radiation_monochromator mirror
_diffrn_radiation_source 'Enhance Ultra (Cu) X-ray Source'
_diffrn_radiation_type CuK\a
_diffrn_radiation_wavelength 1.54178
_diffrn_reflns_av_R_equivalents 0.0369
_diffrn_reflns_av_sigmaI/netI 0.0438
_diffrn_reflns_limit_h_max 17
_diffrn_reflns_limit_h_min -18
_diffrn_reflns_limit_k_max 15
_diffrn_reflns_limit_k_min -9
_diffrn_reflns_limit_l_max 17
_diffrn_reflns_limit_l_min -15
_diffrn_reflns_number 4870
_diffrn_reflns_theta_full 60.99
_diffrn_reflns_theta_max 60.99
_diffrn_reflns_theta_min 4.29
_exptl_absorpt_coefficient_mu 13.220
_exptl_absorpt_correction_T_max 0.1367
_exptl_absorpt_correction_T_min 0.0720
_exptl_absorpt_correction_type multi-scan
_exptl_crystal_colour yellow
_exptl_crystal_density_diffrn 1.492
_exptl_crystal_density_method 'not measured'
_exptl_crystal_description block
_exptl_crystal_F_000 1476
_exptl_crystal_size_max 0.42
_exptl_crystal_size_mid 0.32
_exptl_crystal_size_min 0.25
_platon_squeeze_details
;

;
_refine_diff_density_max 1.559
_refine_diff_density_min -1.124
_refine_diff_density_rms 0.094
_refine_ls_extinction_method none
_refine_ls_goodness_of_fit_ref 1.138
_refine_ls_hydrogen_treatment constr
_refine_ls_matrix_type full
_refine_ls_number_parameters 198
_refine_ls_number_reflns 2463
_refine_ls_number_restraints 7
_refine_ls_restrained_S_all 1.145
_refine_ls_R_factor_all 0.0828
_refine_ls_R_factor_gt 0.0682
_refine_ls_shift/su_max 0.000
_refine_ls_shift/su_mean 0.000
_refine_ls_structure_factor_coef Fsqd
_refine_ls_weighting_details 'calc w=1/[\s^2^(Fo^2^)+(0.0825P)^2^+14.1386P] where P=(Fo^2^+2Fc^2^)/3'
_refine_ls_weighting_scheme calc
_refine_ls_wR_factor_gt 0.1835
_refine_ls_wR_factor_ref 0.1961
_reflns_number_gt 1877
_reflns_number_total 2463
_reflns_threshold_expression >2sigma(I)
_cod_data_source_file c4ce00342j2.cif
_cod_data_source_block 1-300K
_cod_depositor_comments 'Adding full bibliography for 7215911--7215916.cif.'
_cod_original_cell_volume 3292.7(7)
_cod_original_sg_symbol_H-M C2/c
_cod_original_formula_sum 'C22.50 H30.50 Ag2 Fe N8.50 O3'
_cod_database_code 7215913

loop_
_symmetry_equiv_pos_as_xyz
'x, y, z'
'-x, y, -z+1/2'
'x+1/2, y+1/2, z'
'-x+1/2, y+1/2, -z+1/2'
'-x, -y, -z'
'x, -y, z-1/2'
'-x+1/2, -y+1/2, -z'
'x+1/2, -y+1/2, z-1/2'

loop_
_atom_site_label
_atom_site_type_symbol
_atom_site_fract_x
_atom_site_fract_y
_atom_site_fract_z
_atom_site_U_iso_or_equiv
_atom_site_adp_type
_atom_site_occupancy
_atom_site_symmetry_multiplicity
_atom_site_calc_flag
_atom_site_refinement_flags
_atom_site_disorder_assembly
_atom_site_disorder_group
Ag1 Ag 0.77045(6) 0.53595(7) 0.28739(6) 0.1246(5) Uani 1 1 d . . .
Fe1 Fe 0.7500 0.2500 0.5000 0.0555(5) Uani 1 2 d S . .
N1 N 0.7597(5) 0.3760(5) 0.4278(6) 0.084(2) Uani 1 1 d . . .
N2 N 0.7769(5) 0.6711(6) 0.1262(6) 0.089(2) Uani 1 1 d . . .
N3 N 0.6101(5) 0.2771(5) 0.4608(5) 0.0721(17) Uani 1 1 d . . .
N4 N 0.3034(6) 0.2847(8) 0.4542(7) 0.110(3) Uani 1 1 d DU . .
C1 C 0.7646(7) 0.4345(8) 0.3811(7) 0.097(3) Uani 1 1 d . . .
C2 C 0.7778(7) 0.6259(8) 0.1847(8) 0.103(3) Uani 1 1 d . . .
C3 C 0.5470(13) 0.2178(16) 0.4277(15) 0.090(6) Uani 0.487(13) 1 d P A 1
H3A H 0.5619 0.1563 0.4155 0.108 Uiso 0.487(13) 1 calc PR A 1
C4 C 0.4629(13) 0.232(2) 0.408(2) 0.116(9) Uani 0.487(13) 1 d P A 1
H4A H 0.4253 0.1800 0.3877 0.139 Uiso 0.487(13) 1 calc PR A 1
C5 C 0.5787(15) 0.3695(16) 0.471(2) 0.119(9) Uani 0.487(13) 1 d P A 1
H5A H 0.6182 0.4199 0.4922 0.143 Uiso 0.487(13) 1 calc PR A 1
C6 C 0.4916(16) 0.3874(17) 0.449(2) 0.123(10) Uani 0.487(13) 1 d P A 1
H6A H 0.4726 0.4486 0.4565 0.148 Uiso 0.487(13) 1 calc PR A 1
C3' C 0.5789(12) 0.2662(16) 0.5248(13) 0.093(6) Uani 0.513(13) 1 d P A 2
H3B H 0.6157 0.2463 0.5844 0.112 Uiso 0.513(13) 1 calc PR A 2
C4' C 0.4923(14) 0.283(2) 0.5069(14) 0.114(8) Uani 0.513(13) 1 d P A 2
H4B H 0.4727 0.2771 0.5555 0.137 Uiso 0.513(13) 1 calc PR A 2
C5' C 0.5550(12) 0.2835(15) 0.3715(12) 0.081(5) Uani 0.513(13) 1 d P A 2
H5B H 0.5759 0.2756 0.3240 0.097 Uiso 0.513(13) 1 calc PR A 2
C6' C 0.4680(11) 0.3017(17) 0.3484(13) 0.090(6) Uani 0.513(13) 1 d P A 2
H6B H 0.4319 0.3084 0.2855 0.108 Uiso 0.513(13) 1 calc PR A 2
C7 C 0.4319(6) 0.3106(9) 0.4161(7) 0.094(3) Uani 1 1 d . . .
C8 C 0.3380(7) 0.3337(10) 0.3945(8) 0.111(4) Uani 1 1 d . A .
H8A H 0.3322 0.4025 0.4008 0.133 Uiso 1 1 calc R . .
H8B H 0.3038 0.3166 0.3298 0.133 Uiso 1 1 calc R . .
C9 C 0.2952(13) 0.1847(12) 0.4635(17) 0.100(7) Uani 0.50(2) 1 d PDU . 1
H9A H 0.3509 0.1544 0.4743 0.120 Uiso 0.50(2) 1 calc PR . 1
H9B H 0.2531 0.1596 0.4050 0.120 Uiso 0.50(2) 1 calc PR . 1
C10 C 0.2320(16) 0.341(2) 0.461(2) 0.108(9) Uani 0.50(2) 1 d PD . 1
H10A H 0.2494 0.4086 0.4681 0.130 Uiso 0.50(2) 1 calc PR . 1
H10B H 0.1821 0.3356 0.4018 0.130 Uiso 0.50(2) 1 calc PR . 1
C9' C 0.3345(15) 0.285(2) 0.5522(13) 0.129(11) Uani 0.50(2) 1 d PD . 2
H9C H 0.3234 0.3476 0.5735 0.155 Uiso 0.50(2) 1 calc PR . 2
H9D H 0.3969 0.2747 0.5778 0.155 Uiso 0.50(2) 1 calc PR . 2
C10' C 0.2076(10) 0.289(3) 0.413(2) 0.126(14) Uani 0.50(2) 1 d PD . 2
H10C H 0.1895 0.3519 0.4274 0.151 Uiso 0.50(2) 1 calc PR . 2
H10D H 0.1877 0.2839 0.3457 0.151 Uiso 0.50(2) 1 calc PR . 2

loop_
_atom_site_aniso_label
_atom_site_aniso_U_11
_atom_site_aniso_U_22
_atom_site_aniso_U_33
_atom_site_aniso_U_23
_atom_site_aniso_U_13
_atom_site_aniso_U_12
Ag1 0.1277(8) 0.1144(7) 0.1047(7) 0.0537(5) 0.0147(5) -0.0340(5)
Fe1 0.0640(9) 0.0436(8) 0.0556(9) 0.0020(6) 0.0192(7) -0.0007(6)
N1 0.085(5) 0.070(4) 0.093(5) 0.020(4) 0.028(4) -0.006(4)
N2 0.098(5) 0.083(5) 0.077(5) 0.022(4) 0.024(4) -0.015(4)
N3 0.074(4) 0.078(4) 0.062(4) 0.002(3) 0.025(3) 0.000(4)
N4 0.079(5) 0.139(7) 0.118(7) 0.036(7) 0.044(5) 0.037(6)
C1 0.093(7) 0.092(6) 0.098(7) 0.042(6) 0.028(5) -0.013(5)
C2 0.113(8) 0.097(7) 0.085(6) 0.032(6) 0.022(6) -0.027(6)
C3 0.073(12) 0.081(12) 0.110(16) -0.024(12) 0.028(11) 0.000(10)
C4 0.056(12) 0.13(2) 0.15(2) -0.020(19) 0.031(13) -0.011(13)
C5 0.092(15) 0.070(12) 0.21(3) -0.005(15) 0.070(17) 0.011(11)
C6 0.096(16) 0.076(13) 0.21(3) 0.027(16) 0.078(18) 0.026(13)
C3' 0.069(11) 0.129(17) 0.066(10) 0.000(10) 0.008(8) 0.007(10)
C4' 0.089(14) 0.17(2) 0.079(12) -0.017(14) 0.028(10) 0.018(15)
C5' 0.087(12) 0.096(13) 0.062(10) 0.003(9) 0.031(9) 0.002(10)
C6' 0.062(10) 0.125(16) 0.066(10) 0.015(11) 0.006(8) 0.011(10)
C7 0.067(6) 0.124(9) 0.083(6) 0.013(6) 0.019(5) 0.016(6)
C8 0.078(6) 0.146(10) 0.102(7) 0.025(7) 0.027(5) 0.018(6)
C9 0.069(11) 0.112(9) 0.111(17) -0.038(12) 0.024(11) 0.017(11)
C10 0.084(16) 0.119(19) 0.098(18) -0.027(15) 0.008(14) 0.018(13)
C9' 0.069(13) 0.15(2) 0.14(2) -0.017(19) 0.008(14) 0.030(14)
C10' 0.046(10) 0.22(4) 0.12(2) 0.07(3) 0.034(12) 0.024(15)

loop_
_atom_type_symbol
_atom_type_description
_atom_type_scat_dispersion_real
_atom_type_scat_dispersion_imag
_atom_type_scat_source
C C 0.0181 0.0091 'International Tables Vol C Tables 4.2.6.8 and 6.1.1.4'
H H 0.0000 0.0000 'International Tables Vol C Tables 4.2.6.8 and 6.1.1.4'
N N 0.0311 0.0180 'International Tables Vol C Tables 4.2.6.8 and 6.1.1.4'
O O 0.0492 0.0322 'International Tables Vol C Tables 4.2.6.8 and 6.1.1.4'
Fe Fe -1.1336 3.1974 'International Tables Vol C Tables 4.2.6.8 and 6.1.1.4'
Ag Ag 0.1306 4.2820 'International Tables Vol C Tables 4.2.6.8 and 6.1.1.4'

loop_
_geom_angle_atom_site_label_1
_geom_angle_atom_site_label_2
_geom_angle_atom_site_label_3
_geom_angle
_geom_angle_site_symmetry_1
_geom_angle_site_symmetry_3
C1 Ag1 C2 173.9(5) . .
N1 Fe1 N1 180.000(1) 7_656 .
N1 Fe1 N2 88.6(3) 7_656 6_566
N1 Fe1 N2 91.4(3) . 6_566
N1 Fe1 N2 91.4(3) 7_656 4_645
N1 Fe1 N2 88.6(3) . 4_645
N2 Fe1 N2 180.000(1) 6_566 4_645
N1 Fe1 N3 90.0(3) 7_656 .
N1 Fe1 N3 90.0(3) . .
N2 Fe1 N3 89.5(3) 6_566 .
N2 Fe1 N3 90.5(3) 4_645 .
N1 Fe1 N3 90.0(3) 7_656 7_656
N1 Fe1 N3 90.0(3) . 7_656
N2 Fe1 N3 90.5(3) 6_566 7_656
N2 Fe1 N3 89.5(3) 4_645 7_656
N3 Fe1 N3 180.0(4) . 7_656
C1 N1 Fe1 171.1(9) . .
C2 N2 Fe1 169.1(8) . 4_655
C3 N3 C3' 73.7(14) . .
C3 N3 C5' 59.8(13) . .
C3' N3 C5' 118.8(12) . .
C3 N3 C5 110.3(14) . .
C3' N3 C5 75.6(15) . .
C5' N3 C5 85.1(16) . .
C3 N3 Fe1 128.3(10) . .
C3' N3 Fe1 117.6(9) . .
C5' N3 Fe1 122.0(9) . .
C5 N3 Fe1 121.4(11) . .
C9' N4 C9 84.6(17) . .
C9' N4 C8 128.4(17) . .
C9 N4 C8 127.8(14) . .
C9' N4 C10 84.0(16) . .
C9 N4 C10 114.5(16) . .
C8 N4 C10 108.9(15) . .
C9' N4 C10' 110.6(18) . .
C9 N4 C10' 88(2) . .
C8 N4 C10' 109.8(12) . .
C10 N4 C10' 39.7(17) . .
N1 C1 Ag1 176.1(10) . .
N2 C2 Ag1 175.4(10) . .
N3 C3 C4 129(2) . .
N3 C3 H3A 115.6 . .
C4 C3 H3A 115.6 . .
C7 C4 C3 124(2) . .
C7 C4 H4A 118.2 . .
C3 C4 H4A 118.2 . .
C6 C5 N3 122(2) . .
C6 C5 H5A 118.8 . .
N3 C5 H5A 118.8 . .
C5 C6 C7 118.5(19) . .
C5 C6 H6A 120.7 . .
C7 C6 H6A 120.7 . .
N3 C3' C4' 121.5(17) . .
N3 C3' H3B 119.2 . .
C4' C3' H3B 119.2 . .
C3' C4' C7 122.0(18) . .
C3' C4' H4B 119.0 . .
C7 C4' H4B 119.0 . .
N3 C5' C6' 121.2(15) . .
N3 C5' H5B 119.4 . .
C6' C5' H5B 119.4 . .
C5' C6' C7 122.4(14) . .
C5' C6' H6B 118.8 . .
C7 C6' H6B 118.8 . .
C4 C7 C6' 62.1(16) . .
C4 C7 C6 116.2(15) . .
C6' C7 C6 83.9(16) . .
C4 C7 C4' 72.4(17) . .
C6' C7 C4' 111.6(13) . .
C6 C7 C4' 73.3(17) . .
C4 C7 C8 127.3(15) . .
C6' C7 C8 124.2(10) . .
C6 C7 C8 116.4(14) . .
C4' C7 C8 123.7(12) . .
N4 C8 C7 113.3(9) . .
N4 C8 H8A 108.9 . .
C7 C8 H8A 108.9 . .
N4 C8 H8B 108.9 . .
C7 C8 H8B 108.9 . .
H8A C8 H8B 107.7 . .
N4 C9 C10 113.6(16) . 7_556
N4 C9 H9A 108.9 . .
C10 C9 H9A 108.9 7_556 .
N4 C9 H9B 108.9 . .
C10 C9 H9B 108.9 7_556 .
H9A C9 H9B 107.7 . .
C9 C10 N4 116(2) 7_556 .
C9 C10 H10A 108.4 7_556 .
N4 C10 H10A 108.4 . .
C9 C10 H10B 108.4 7_556 .
N4 C10 H10B 108.4 . .
H10A C10 H10B 107.4 . .
N4 C9' C10' 111(2) . 7_556
N4 C9' H9C 109.4 . .
C10' C9' H9C 109.4 7_556 .
N4 C9' H9D 109.4 . .
C10' C9' H9D 109.4 7_556 .
H9C C9' H9D 108.0 . .
C9' C10' N4 113.7(19) 7_556 .
C9' C10' H10C 108.8 7_556 .
N4 C10' H10C 108.8 . .
C9' C10' H10D 108.8 7_556 .
N4 C10' H10D 108.8 . .
H10C C10' H10D 107.7 . .

loop_
_geom_bond_atom_site_label_1
_geom_bond_atom_site_label_2
_geom_bond_distance
_geom_bond_site_symmetry_2
Ag1 C1 2.048(9) .
Ag1 C2 2.060(10) .
Fe1 N1 2.115(7) 7_656
Fe1 N1 2.115(7) .
Fe1 N2 2.128(8) 6_566
Fe1 N2 2.128(8) 4_645
Fe1 N3 2.198(7) .
Fe1 N3 2.198(7) 7_656
N1 C1 1.111(11) .
N2 C2 1.094(11) .
N2 Fe1 2.128(8) 4_655
N3 C3 1.28(2) .
N3 C3' 1.29(2) .
N3 C5' 1.332(18) .
N3 C5 1.42(2) .
N4 C9' 1.397(17) .
N4 C9 1.409(16) .
N4 C8 1.433(14) .
N4 C10 1.460(16) .
N4 C10' 1.472(15) .
C3 C4 1.33(3) .
C3 H3A 0.9300 .
C4 C7 1.23(3) .
C4 H4A 0.9300 .
C5 C6 1.38(3) .
C5 H5A 0.9300 .
C6 C7 1.41(3) .
C6 H6A 0.9300 .
C3' C4' 1.38(3) .
C3' H3B 0.9300 .
C4' C7 1.43(2) .
C4' H4B 0.9300 .
C5' C6' 1.37(2) .
C5' H5B 0.9300 .
C6' C7 1.40(2) .
C6' H6B 0.9300 .
C7 C8 1.501(14) .
C8 H8A 0.9700 .
C8 H8B 0.9700 .
C9 C10 1.45(3) 7_556
C9 H9A 0.9700 .
C9 H9B 0.9700 .
C10 C9 1.45(3) 7_556
C10 H10A 0.9700 .
C10 H10B 0.9700 .
C9' C10' 1.46(4) 7_556
C9' H9C 0.9700 .
C9' H9D 0.9700 .
C10' C9' 1.46(4) 7_556
C10' H10C 0.9700 .
C10' H10D 0.9700 .

loop_
_geom_torsion_atom_site_label_1
_geom_torsion_atom_site_label_2
_geom_torsion_atom_site_label_3
_geom_torsion_atom_site_label_4
_geom_torsion
_geom_torsion_site_symmetry_1
_geom_torsion_site_symmetry_4
N1 Fe1 N1 C1 172(100) 7_656 .
N2 Fe1 N1 C1 169(5) 6_566 .
N2 Fe1 N1 C1 -11(5) 4_645 .
N3 Fe1 N1 C1 -101(5) . .
N3 Fe1 N1 C1 79(5) 7_656 .
N1 Fe1 N3 C3 -46.4(15) 7_656 .
N1 Fe1 N3 C3 133.6(15) . .
N2 Fe1 N3 C3 -135.0(15) 6_566 .
N2 Fe1 N3 C3 45.0(15) 4_645 .
N3 Fe1 N3 C3 166(100) 7_656 .
N1 Fe1 N3 C3' 44.2(12) 7_656 .
N1 Fe1 N3 C3' -135.8(12) . .
N2 Fe1 N3 C3' -44.4(12) 6_566 .
N2 Fe1 N3 C3' 135.6(12) 4_645 .
N3 Fe1 N3 C3' -103(100) 7_656 .
N1 Fe1 N3 C5' -121.2(12) 7_656 .
N1 Fe1 N3 C5' 58.8(12) . .
N2 Fe1 N3 C5' 150.2(12) 6_566 .
N2 Fe1 N3 C5' -29.8(12) 4_645 .
N3 Fe1 N3 C5' 92(100) 7_656 .
N1 Fe1 N3 C5 133.6(15) 7_656 .
N1 Fe1 N3 C5 -46.4(15) . .
N2 Fe1 N3 C5 44.9(15) 6_566 .
N2 Fe1 N3 C5 -135.1(15) 4_645 .
N3 Fe1 N3 C5 -14(100) 7_656 .
Fe1 N1 C1 Ag1 19(19) . .
C2 Ag1 C1 N1 -27(17) . .
Fe1 N2 C2 Ag1 14(20) 4_655 .
C1 Ag1 C2 N2 64(17) . .
C3' N3 C3 C4 64(3) . .
C5' N3 C3 C4 -75(3) . .
C5 N3 C3 C4 -4(3) . .
Fe1 N3 C3 C4 176(2) . .
N3 C3 C4 C7 4(5) . .
C3 N3 C5 C6 2(3) . .
C3' N3 C5 C6 -64(3) . .
C5' N3 C5 C6 57(3) . .
Fe1 N3 C5 C6 -178(2) . .
N3 C5 C6 C7 0(4) . .
C3 N3 C3' C4' -56(2) . .
C5' N3 C3' C4' -15(3) . .
C5 N3 C3' C4' 61(2) . .
Fe1 N3 C3' C4' 178.7(18) . .
N3 C3' C4' C7 2(4) . .
C3 N3 C5' C6' 62(2) . .
C3' N3 C5' C6' 16(3) . .
C5 N3 C5' C6' -55(2) . .
Fe1 N3 C5' C6' -179.1(15) . .
N3 C5' C6' C7 -3(3) . .
C3 C4 C7 C6' 66(3) . .
C3 C4 C7 C6 -1(4) . .
C3 C4 C7 C4' -62(3) . .
C3 C4 C7 C8 179(2) . .
C5' C6' C7 C4 -64(2) . .
C5' C6' C7 C6 60(2) . .
C5' C6' C7 C4' -9(3) . .
C5' C6' C7 C8 177.8(17) . .
C5 C6 C7 C4 0(4) . .
C5 C6 C7 C6' -55(3) . .
C5 C6 C7 C4' 60(3) . .
C5 C6 C7 C8 180(2) . .
C3' C4' C7 C4 59(3) . .
C3' C4' C7 C6' 10(3) . .
C3' C4' C7 C6 -67(3) . .
C3' C4' C7 C8 -177.5(19) . .
C9' N4 C8 C7 56(2) . .
C9 N4 C8 C7 -61.7(19) . .
C10 N4 C8 C7 153.2(16) . .
C10' N4 C8 C7 -165(2) . .
C4 C7 C8 N4 65(2) . .
C6' C7 C8 N4 143.6(17) . .
C6 C7 C8 N4 -115.2(18) . .
C4' C7 C8 N4 -28(2) . .
C9' N4 C9 C10 36.7(19) . 7_556
C8 N4 C9 C10 172.3(15) . 7_556
C10 N4 C9 C10 -44(3) . 7_556
C10' N4 C9 C10 -74(3) . 7_556
C9' N4 C10 C9 -36(2) . 7_556
C9 N4 C10 C9 45(3) . 7_556
C8 N4 C10 C9 -164.7(18) . 7_556
C10' N4 C10 C9 97(3) . 7_556
C9 N4 C9' C10' -33(2) . 7_556
C8 N4 C9' C10' -167.9(17) . 7_556
C10 N4 C9' C10' 83(3) . 7_556
C10' N4 C9' C10' 53(4) . 7_556
C9' N4 C10' C9' -54(4) . 7_556
C9 N4 C10' C9' 29(3) . 7_556
C8 N4 C10' C9' 159(2) . 7_556
C10 N4 C10' C9' -105(4) . 7_556

loop_
_platon_squeeze_void_nr
_platon_squeeze_void_average_x
_platon_squeeze_void_average_y
_platon_squeeze_void_average_z
_platon_squeeze_void_volume
_platon_squeeze_void_count_electrons
_platon_squeeze_void_content
1 0.500 0.000 0.014 399 102 ' '
2 1.000 0.500 0.188 399 102 ' '
